data_1565649
loop_
_publ_author_name
'Louka, Febee R.'
'Haq, Sabriah J.'
'Guidry, Hollie R.'
'Williams, Bailey R.'
'Henary, Maher M.'
'Fischer, Roland C.'
'Torvisco, Ana'
'Massoud, Salah S.'
'Mautner, Franz A.'

_publ_section_title
;
 Polynuclear and coordination polymers of copper(II) complexes assembled
 by flexible polyamines and bridging rigid N-heterocyclic
 multicarboxylates
;
_journal_name_full 'Inorganica Chimica Acta'
_journal_page_first 119240
_journal_paper_doi 10.1016/j.ica.2019.119240
_journal_volume 500
_journal_year 2020
_chemical_formula_moiety 'C18 H32 Cu3 N10 O10, 4(H2 O)'
_chemical_formula_sum 'C18 H40 Cu3 N10 O14'
_chemical_formula_weight 811.22
_space_group_crystal_system monoclinic
_space_group_IT_number 14
_space_group_name_Hall '-P 2yn'
_space_group_name_H-M_alt 'P 1 21/n 1'
_atom_sites_solution_hydrogens mixed
_audit_creation_method SHELXL-2016/6
_cell_angle_alpha 90
_cell_angle_beta 117.759(3)
_cell_angle_gamma 90
_cell_formula_units_Z 2
_cell_length_a 14.2688(12)
_cell_length_b 7.9693(7)
_cell_length_c 14.6270(12)
_cell_measurement_reflns_used 8423
_cell_measurement_temperature 100(2)
_cell_measurement_theta_max 32.35
_cell_measurement_theta_min 2.73
_cell_volume 1471.9(2)
_computing_cell_refinement 'Bruker SAINT v8.37A (Bruker, 2015)'
_computing_data_collection 'Bruker APEX2'
_computing_data_reduction 'Bruker SAINT v8.37A (Bruker, 2015)'
_computing_molecular_graphics 'Bruker SHELXTL'
_computing_publication_material 'Bruker SHELXTL'
_computing_structure_refinement 'SHELXL-2014/7 (Sheldrick, 2014)'
_computing_structure_solution SHELXT-2014/5
_diffrn_ambient_temperature 100(2)
_diffrn_measured_fraction_theta_full 0.998
_diffrn_measured_fraction_theta_max 0.998
_diffrn_measurement_device_type 'Bruker APEX-II CCD'
_diffrn_measurement_method '\f and \w scans'
_diffrn_radiation_monochromator 'multilayer monochromator'
_diffrn_radiation_source 'Incoatec microfocus sealed tube'
_diffrn_radiation_type MoK\a
_diffrn_radiation_wavelength 0.71073
_diffrn_reflns_av_R_equivalents 0.0805
_diffrn_reflns_av_unetI/netI 0.0510
_diffrn_reflns_Laue_measured_fraction_full 0.998
_diffrn_reflns_Laue_measured_fraction_max 0.998
_diffrn_reflns_limit_h_max 16
_diffrn_reflns_limit_h_min -13
_diffrn_reflns_limit_k_max 9
_diffrn_reflns_limit_k_min -9
_diffrn_reflns_limit_l_max 17
_diffrn_reflns_limit_l_min -17
_diffrn_reflns_number 23445
_diffrn_reflns_point_group_measured_fraction_full 0.998
_diffrn_reflns_point_group_measured_fraction_max 0.998
_diffrn_reflns_theta_full 24.999
_diffrn_reflns_theta_max 24.999
_diffrn_reflns_theta_min 1.647
_exptl_absorpt_coefficient_mu 2.232
_exptl_absorpt_correction_T_max 0.741
_exptl_absorpt_correction_T_min 0.652
_exptl_absorpt_correction_type multi-scan
_exptl_absorpt_process_details SADABS
_exptl_crystal_colour blue
_exptl_crystal_density_diffrn 1.830
_exptl_crystal_description block
_exptl_crystal_F_000 834
_exptl_crystal_size_max 0.050
_exptl_crystal_size_mid 0.040
_exptl_crystal_size_min 0.040
_refine_diff_density_max 1.252
_refine_diff_density_min -0.726
_refine_diff_density_rms 0.099
_refine_ls_extinction_coef .
_refine_ls_extinction_method none
_refine_ls_goodness_of_fit_ref 1.059
_refine_ls_hydrogen_treatment constr
_refine_ls_matrix_type full
_refine_ls_number_parameters 214
_refine_ls_number_reflns 2592
_refine_ls_number_restraints 0
_refine_ls_restrained_S_all 1.059
_refine_ls_R_factor_all 0.0466
_refine_ls_R_factor_gt 0.0359
_refine_ls_shift/su_max 0.000
_refine_ls_shift/su_mean 0.000
_refine_ls_structure_factor_coef Fsqd
_refine_ls_weighting_details 'w=1/[\s^2^(Fo^2^)+(0.0241P)^2^+4.1921P] where P=(Fo^2^+2Fc^2^)/3'
_refine_ls_weighting_scheme calc
_refine_ls_wR_factor_gt 0.0855
_refine_ls_wR_factor_ref 0.0933
_reflns_Friedel_coverage 0.000
_reflns_Friedel_fraction_full .
_reflns_Friedel_fraction_max .
_reflns_number_gt 2190
_reflns_number_total 2592
_reflns_threshold_expression 'I > 2\s(I)'
_cod_data_source_file ICA-2020-500-119240.cif
_cod_data_source_block AT806_a
_cod_original_sg_symbol_H-M 'P 21/n'
_cod_database_code 1565649
_shelx_shelxl_version_number 2016/6
_shelx_space_group_comment
;
The symmetry employed for this shelxl refinement is uniquely defined
by the following loop, which should always be used as a source of
symmetry information in preference to the above space-group names.
They are only intended as comments.
;
_shelx_estimated_absorpt_t_min 0.897
_shelx_estimated_absorpt_t_max 0.916

loop_
_space_group_symop_operation_xyz
'x, y, z'
'-x+1/2, y+1/2, -z+1/2'
'-x, -y, -z'
'x-1/2, -y-1/2, z-1/2'

loop_
_atom_site_label
_atom_site_type_symbol
_atom_site_fract_x
_atom_site_fract_y
_atom_site_fract_z
_atom_site_U_iso_or_equiv
_atom_site_adp_type
_atom_site_occupancy
_atom_site_site_symmetry_order
_atom_site_calc_flag
_atom_site_refinement_flags_posn
_atom_site_refinement_flags_adp
_atom_site_refinement_flags_occupancy
_atom_site_disorder_assembly
_atom_site_disorder_group
Cu1 Cu 0.54893(3) 0.22334(5) 0.29069(3) 0.01220(14) Uani 1 1 d . . . . .
Cu2 Cu 0.500000 0.000000 0.500000 0.0215(2) Uani 1 2 d S . P . .
O1 O 0.6407(2) 0.4899(3) 0.32081(19) 0.0174(6) Uani 1 1 d . . . . .
O2 O 0.7013(2) 0.6907(3) 0.4426(2) 0.0218(6) Uani 1 1 d . . . . .
O1W O 0.5940(2) 0.5907(3) 0.1262(2) 0.0228(6) Uani 1 1 d G . . . .
H1WA H 0.602931 0.571476 0.188320 0.034 Uiso 1 1 d G U . . .
H1WB H 0.530568 0.629984 0.088246 0.034 Uiso 1 1 d G U . . .
O3 O 0.5261(2) 0.0833(3) 0.6404(2) 0.0207(6) Uani 1 1 d . . . . .
O2W O 0.6039(2) 0.3030(3) 0.0328(2) 0.0245(6) Uani 1 1 d G . . . .
H2WA H 0.614890 0.401221 0.061971 0.037 Uiso 1 1 d G U . . .
H2WB H 0.665132 0.273576 0.038629 0.037 Uiso 1 1 d G U . . .
C3 C 0.5491(3) -0.0357(5) 0.1590(3) 0.0193(8) Uani 1 1 d . . . . .
H3A H 0.509082 -0.114530 0.180059 0.023 Uiso 1 1 calc R U . . .
H3B H 0.544493 -0.074940 0.092813 0.023 Uiso 1 1 calc R U . . .
O4 O 0.5982(2) 0.2997(3) 0.74894(19) 0.0185(6) Uani 1 1 d . . . . .
O3W O 0.3108(2) 0.1401(4) 0.3972(3) 0.0420(9) Uani 1 1 d G . . . .
H3WA H 0.311588 0.211049 0.442756 0.063 Uiso 1 1 d G U . . .
H3WB H 0.247480 0.135856 0.345102 0.063 Uiso 1 1 d G U . . .
N1 N 0.5048(2) 0.1370(4) 0.1472(2) 0.0177(7) Uani 1 1 d . . . . .
H1 H 0.536843 0.209658 0.113355 0.021 Uiso 1 1 calc R U . . .
N2 N 0.4028(2) 0.3274(4) 0.2274(2) 0.0131(6) Uani 1 1 d . . . . .
H2A H 0.361319 0.272259 0.249660 0.016 Uiso 1 1 calc R U . . .
H2B H 0.407318 0.436828 0.246854 0.016 Uiso 1 1 calc R U . . .
N3 N 0.6673(2) 0.0528(4) 0.3338(2) 0.0127(6) Uani 1 1 d . . . . .
H3C H 0.731110 0.104326 0.369902 0.015 Uiso 1 1 calc R U . . .
H3D H 0.660583 -0.026453 0.375163 0.015 Uiso 1 1 calc R U . . .
N4 N 0.5827(2) 0.2938(3) 0.4303(2) 0.0109(6) Uani 1 1 d . . . . .
N5 N 0.5616(2) 0.2112(3) 0.4980(2) 0.0105(6) Uani 1 1 d . . . . .
C1 C 0.3893(3) 0.1473(5) 0.0884(3) 0.0196(8) Uani 1 1 d . . . . .
H1A H 0.356273 0.054205 0.108024 0.024 Uiso 1 1 calc R U . . .
H1B H 0.366541 0.139154 0.013467 0.024 Uiso 1 1 calc R U . . .
C2 C 0.3556(3) 0.3155(4) 0.1133(3) 0.0142(7) Uani 1 1 d . . . . .
H2C H 0.381297 0.408624 0.086015 0.017 Uiso 1 1 calc R U . . .
H2D H 0.277449 0.322184 0.081484 0.017 Uiso 1 1 calc R U . . .
C4 C 0.6616(3) -0.0273(4) 0.2398(3) 0.0182(8) Uani 1 1 d . . . . .
H4A H 0.691809 -0.141799 0.256376 0.022 Uiso 1 1 calc R U . . .
H4B H 0.703260 0.038798 0.214098 0.022 Uiso 1 1 calc R U . . .
C5 C 0.6287(3) 0.4415(4) 0.4728(3) 0.0103(7) Uani 1 1 d . . . . .
C6 C 0.6384(3) 0.4536(4) 0.5721(3) 0.0117(7) Uani 1 1 d . . . . .
H6 H 0.668515 0.542604 0.620255 0.014 Uiso 1 1 calc R U . . .
C7 C 0.5938(3) 0.3044(4) 0.5842(3) 0.0108(7) Uani 1 1 d . . . . .
C8 C 0.6592(3) 0.5508(4) 0.4069(3) 0.0139(8) Uani 1 1 d . . . . .
C9 C 0.5721(3) 0.2262(4) 0.6655(3) 0.0144(8) Uani 1 1 d . . . . .

loop_
_atom_site_aniso_label
_atom_site_aniso_U_11
_atom_site_aniso_U_22
_atom_site_aniso_U_33
_atom_site_aniso_U_23
_atom_site_aniso_U_13
_atom_site_aniso_U_12
Cu1 0.0099(3) 0.0178(2) 0.0080(2) 0.00027(16) 0.00344(19) 0.00374(17)
Cu2 0.0432(5) 0.0126(3) 0.0177(4) -0.0083(2) 0.0217(4) -0.0157(3)
O1 0.0148(14) 0.0249(14) 0.0129(13) 0.0047(10) 0.0067(12) -0.0012(11)
O2 0.0171(15) 0.0193(13) 0.0229(15) 0.0059(11) 0.0043(13) -0.0091(11)
O1W 0.0299(17) 0.0221(14) 0.0106(13) 0.0017(11) 0.0045(13) 0.0022(12)
O3 0.0363(17) 0.0136(12) 0.0199(14) -0.0059(10) 0.0196(14) -0.0106(11)
O2W 0.0237(17) 0.0223(14) 0.0277(16) -0.0015(12) 0.0122(14) -0.0001(12)
C3 0.020(2) 0.0184(18) 0.021(2) -0.0024(15) 0.0106(18) 0.0011(15)
O4 0.0295(17) 0.0157(13) 0.0121(13) -0.0041(10) 0.0111(13) -0.0041(11)
O3W 0.0146(17) 0.0219(16) 0.079(3) -0.0165(16) 0.0126(18) 0.0000(13)
N1 0.0142(18) 0.0205(16) 0.0165(16) -0.0007(13) 0.0056(15) 0.0039(13)
N2 0.0116(17) 0.0116(14) 0.0142(15) -0.0014(11) 0.0045(14) -0.0007(12)
N3 0.0107(16) 0.0168(14) 0.0090(14) 0.0000(11) 0.0033(13) 0.0001(12)
N4 0.0107(16) 0.0110(14) 0.0119(15) 0.0020(11) 0.0060(13) -0.0003(11)
N5 0.0096(16) 0.0104(14) 0.0105(15) 0.0001(11) 0.0040(13) 0.0003(11)
C1 0.016(2) 0.023(2) 0.0118(18) -0.0047(15) 0.0003(17) 0.0030(16)
C2 0.0058(19) 0.0176(17) 0.0103(17) -0.0001(14) -0.0036(15) 0.0014(14)
C4 0.020(2) 0.0161(17) 0.0163(19) -0.0024(14) 0.0065(18) 0.0036(15)
C5 0.0039(17) 0.0126(16) 0.0119(17) 0.0008(13) 0.0016(15) -0.0007(13)
C6 0.0101(18) 0.0097(16) 0.0123(17) -0.0016(13) 0.0027(15) 0.0007(13)
C7 0.0087(18) 0.0124(16) 0.0100(17) -0.0009(13) 0.0032(15) 0.0017(14)
C8 0.0025(17) 0.0182(17) 0.0168(19) 0.0088(15) 0.0008(15) 0.0014(14)
C9 0.015(2) 0.0134(17) 0.0144(19) 0.0001(14) 0.0067(17) 0.0008(14)

loop_
_atom_type_symbol
_atom_type_description
_atom_type_scat_dispersion_real
_atom_type_scat_dispersion_imag
_atom_type_scat_source
C C 0.0033 0.0016 'International Tables Vol C Tables 4.2.6.8 and 6.1.1.4'
H H 0.0000 0.0000 'International Tables Vol C Tables 4.2.6.8 and 6.1.1.4'
Cu Cu 0.3201 1.2651 'International Tables Vol C Tables 4.2.6.8 and 6.1.1.4'
N N 0.0061 0.0033 'International Tables Vol C Tables 4.2.6.8 and 6.1.1.4'
O O 0.0106 0.0060 'International Tables Vol C Tables 4.2.6.8 and 6.1.1.4'

loop_
_geom_angle_atom_site_label_1
_geom_angle_atom_site_label_2
_geom_angle_atom_site_label_3
_geom_angle
_geom_angle_site_symmetry_1
_geom_angle_site_symmetry_3
N4 Cu1 N1 175.02(12) . .
N4 Cu1 N2 93.44(12) . .
N1 Cu1 N2 84.74(12) . .
N4 Cu1 N3 95.96(11) . .
N1 Cu1 N3 84.57(12) . .
N2 Cu1 N3 161.68(12) . .
N4 Cu1 O1 73.06(10) . .
N1 Cu1 O1 111.67(11) . .
N2 Cu1 O1 94.50(10) . .
N3 Cu1 O1 103.26(11) . .
N5 Cu2 N5 180.0 3_656 .
N5 Cu2 O3 98.20(11) 3_656 .
N5 Cu2 O3 81.80(11) . .
N5 Cu2 O3 81.80(11) 3_656 3_656
N5 Cu2 O3 98.20(11) . 3_656
O3 Cu2 O3 180.0 . 3_656
C8 O1 Cu1 111.3(2) . .
H1WA O1W H1WB 109.5 . .
C9 O3 Cu2 114.2(2) . .
H2WA O2W H2WB 104.5 . .
C4 C3 N1 107.0(3) . .
C4 C3 H3A 110.3 . .
N1 C3 H3A 110.3 . .
C4 C3 H3B 110.3 . .
N1 C3 H3B 110.3 . .
H3A C3 H3B 108.6 . .
H3WA O3W H3WB 109.5 . .
C1 N1 C3 114.9(3) . .
C1 N1 Cu1 108.2(2) . .
C3 N1 Cu1 106.6(2) . .
C1 N1 H1 109.0 . .
C3 N1 H1 109.0 . .
Cu1 N1 H1 109.0 . .
C2 N2 Cu1 108.6(2) . .
C2 N2 H2A 110.0 . .
Cu1 N2 H2A 110.0 . .
C2 N2 H2B 110.0 . .
Cu1 N2 H2B 110.0 . .
H2A N2 H2B 108.4 . .
C4 N3 Cu1 108.8(2) . .
C4 N3 H3C 109.9 . .
Cu1 N3 H3C 109.9 . .
C4 N3 H3D 109.9 . .
Cu1 N3 H3D 109.9 . .
H3C N3 H3D 108.3 . .
N5 N4 C5 108.5(3) . .
N5 N4 Cu1 127.2(2) . .
C5 N4 Cu1 124.3(2) . .
N4 N5 C7 109.1(3) . .
N4 N5 Cu2 135.4(2) . .
C7 N5 Cu2 115.6(2) . .
N1 C1 C2 107.6(3) . .
N1 C1 H1A 110.2 . .
C2 C1 H1A 110.2 . .
N1 C1 H1B 110.2 . .
C2 C1 H1B 110.2 . .
H1A C1 H1B 108.5 . .
N2 C2 C1 107.3(3) . .
N2 C2 H2C 110.3 . .
C1 C2 H2C 110.3 . .
N2 C2 H2D 110.3 . .
C1 C2 H2D 110.3 . .
H2C C2 H2D 108.5 . .
N3 C4 C3 109.2(3) . .
N3 C4 H4A 109.8 . .
C3 C4 H4A 109.8 . .
N3 C4 H4B 109.8 . .
C3 C4 H4B 109.8 . .
H4A C4 H4B 108.3 . .
N4 C5 C6 109.3(3) . .
N4 C5 C8 115.6(3) . .
C6 C5 C8 135.0(3) . .
C5 C6 C7 104.1(3) . .
C5 C6 H6 128.0 . .
C7 C6 H6 128.0 . .
N5 C7 C6 109.0(3) . .
N5 C7 C9 114.1(3) . .
C6 C7 C9 136.9(3) . .
O1 C8 O2 126.5(3) . .
O1 C8 C5 115.5(3) . .
O2 C8 C5 118.1(3) . .
O4 C9 O3 125.3(3) . .
O4 C9 C7 120.4(3) . .
O3 C9 C7 114.3(3) . .

loop_
_geom_bond_atom_site_label_1
_geom_bond_atom_site_label_2
_geom_bond_distance
_geom_bond_site_symmetry_2
Cu1 N4 1.949(3) .
Cu1 N1 2.011(3) .
Cu1 N2 2.024(3) .
Cu1 N3 2.027(3) .
Cu1 O1 2.426(3) .
Cu2 N5 1.905(3) 3_656
Cu2 N5 1.905(3) .
Cu2 O3 2.021(2) .
Cu2 O3 2.021(2) 3_656
O1 C8 1.257(4) .
O2 C8 1.259(4) .
O1W H1WA 0.8700 .
O1W H1WB 0.8699 .
O3 C9 1.281(4) .
O2W H2WA 0.8700 .
O2W H2WB 0.8702 .
C3 C4 1.486(5) .
C3 N1 1.490(5) .
C3 H3A 0.9900 .
C3 H3B 0.9900 .
O4 C9 1.245(4) .
O3W H3WA 0.8701 .
O3W H3WB 0.8700 .
N1 C1 1.465(5) .
N1 H1 1.0000 .
N2 C2 1.484(4) .
N2 H2A 0.9100 .
N2 H2B 0.9100 .
N3 C4 1.483(4) .
N3 H3C 0.9100 .
N3 H3D 0.9100 .
N4 N5 1.335(4) .
N4 C5 1.350(4) .
N5 C7 1.347(4) .
C1 C2 1.524(5) .
C1 H1A 0.9900 .
C1 H1B 0.9900 .
C2 H2C 0.9900 .
C2 H2D 0.9900 .
C4 H4A 0.9900 .
C4 H4B 0.9900 .
C5 C6 1.395(5) .
C5 C8 1.507(5) .
C6 C7 1.399(5) .
C6 H6 0.9500 .
C7 C9 1.496(5) .

loop_
_geom_hbond_atom_site_label_D
_geom_hbond_atom_site_label_H
_geom_hbond_atom_site_label_A
_geom_hbond_distance_DH
_geom_hbond_distance_HA
_geom_hbond_distance_DA
_geom_hbond_angle_DHA
_geom_hbond_site_symmetry_A
N1 H1 O2W 1.00 1.98 2.958(4) 166.6 .
N2 H2B O4 0.91 2.10 2.992(4) 165.4 3_666
N3 H3C O1W 0.91 2.47 3.190(4) 136.0 2_645
N3 H3D O2 0.91 2.42 3.221(4) 146.9 1_545
N3 H3D O3 0.91 2.60 3.147(4) 118.9 3_656
C4 H4B O1 0.99 2.53 3.330(5) 137.2 2_645
C6 H6 O3W 0.95 2.57 3.303(4) 133.9 3_666

loop_
_geom_torsion_atom_site_label_1
_geom_torsion_atom_site_label_2
_geom_torsion_atom_site_label_3
_geom_torsion_atom_site_label_4
_geom_torsion
_geom_torsion_site_symmetry_1
_geom_torsion_site_symmetry_2
_geom_torsion_site_symmetry_3
_geom_torsion_site_symmetry_4
C4 C3 N1 C1 -166.8(3) . . . .
C4 C3 N1 Cu1 -46.9(3) . . . .
C5 N4 N5 C7 -0.1(4) . . . .
Cu1 N4 N5 C7 -177.6(2) . . . .
C5 N4 N5 Cu2 -179.5(3) . . . .
Cu1 N4 N5 Cu2 3.0(5) . . . .
C3 N1 C1 C2 161.7(3) . . . .
Cu1 N1 C1 C2 42.7(3) . . . .
Cu1 N2 C2 C1 37.5(3) . . . .
N1 C1 C2 N2 -53.3(4) . . . .
Cu1 N3 C4 C3 -32.0(3) . . . .
N1 C3 C4 N3 52.5(4) . . . .
N5 N4 C5 C6 0.6(4) . . . .
Cu1 N4 C5 C6 178.2(2) . . . .
N5 N4 C5 C8 179.3(3) . . . .
Cu1 N4 C5 C8 -3.1(4) . . . .
N4 C5 C6 C7 -0.8(4) . . . .
C8 C5 C6 C7 -179.2(4) . . . .
N4 N5 C7 C6 -0.4(4) . . . .
Cu2 N5 C7 C6 179.1(2) . . . .
N4 N5 C7 C9 178.8(3) . . . .
Cu2 N5 C7 C9 -1.7(4) . . . .
C5 C6 C7 N5 0.8(4) . . . .
C5 C6 C7 C9 -178.2(4) . . . .
Cu1 O1 C8 O2 -176.6(3) . . . .
Cu1 O1 C8 C5 4.4(4) . . . .
N4 C5 C8 O1 -1.7(5) . . . .
C6 C5 C8 O1 176.5(4) . . . .
N4 C5 C8 O2 179.2(3) . . . .
C6 C5 C8 O2 -2.5(6) . . . .
Cu2 O3 C9 O4 -178.2(3) . . . .
Cu2 O3 C9 C7 2.0(4) . . . .
N5 C7 C9 O4 179.9(3) . . . .
C6 C7 C9 O4 -1.1(7) . . . .
N5 C7 C9 O3 -0.3(5) . . . .
C6 C7 C9 O3 178.7(4) . . . .
